data_4325671
loop_
_publ_author_name
'Anna M. Kutasi'
'David R. Turner'
'Paul Jensen'
'Boujemaa Moubaraki'
'Stuart R. Batten'
'Keith S. Murray'

_publ_contact_author_address
;School of Chemistry
Monash University
Clayton
VIC 3800
Australia    
;
_publ_contact_author_email keith.murray@monash.edu
_publ_contact_author_fax '+61 3 9905 4597'
_publ_contact_author_name 'Keith S. Murray'
_publ_contact_author_phone '+61 3 9905 4512'
_publ_section_title
;
 Coordination Polymers of Hexacyanotrimethylenecyclopropanediide and Its
 Monoanionic Radical: Synthesis, Structure, and Magnetic Properties
;
_journal_name_full 'Inorganic Chemistry'
_journal_page_first 6673
_journal_page_last 6684
_journal_paper_doi 10.1021/ic200591u
_journal_volume 50
_journal_year 2011
_chemical_formula_moiety 'C24 H4 Mn N12 O2, 2(C16 H36 N)'
_chemical_formula_sum 'C56 H76 Mn N14 O2'
_chemical_formula_weight 1032.25
_chemical_name_systematic
; 

 ? 

;
_space_group_IT_number 14
_symmetry_cell_setting monoclinic
_symmetry_space_group_name_Hall '-P 2ybc'
_symmetry_space_group_name_H-M 'P 1 21/c 1'
_atom_sites_solution_hydrogens geom
_atom_sites_solution_primary direct
_atom_sites_solution_secondary difmap
_audit_creation_method SHELXL-97
_cell_angle_alpha 90.00
_cell_angle_beta 93.571(3)
_cell_angle_gamma 90.00
_cell_formula_units_Z 2
_cell_length_a 10.9297(3)
_cell_length_b 18.9720(11)
_cell_length_c 13.9619(8)
_cell_measurement_reflns_used 19038
_cell_measurement_temperature 123(2)
_cell_measurement_theta_max 28.28
_cell_measurement_theta_min 2.67
_cell_volume 2889.5(2)
_computing_cell_refinement 'Bruker XSCANS'
_computing_data_collection 'Bruker XSCANS'
_computing_data_reduction 'Bruker SHELXTL'
_computing_molecular_graphics 'Bruker SHELXTL'
_computing_publication_material 'Bruker SHELXTL'
_computing_structure_refinement 'SHELXL-97 (Sheldrick, 1997)'
_computing_structure_solution 'SHELXS-97 (Sheldrick, 1990)'
_diffrn_ambient_temperature 123(2)
_diffrn_measured_fraction_theta_full 0.989
_diffrn_measured_fraction_theta_max 0.976
_diffrn_measurement_device_type 'Kappa CCD'
_diffrn_measurement_method 'phi and omega scans'
_diffrn_radiation_monochromator graphite
_diffrn_radiation_source 'fine-focus sealed tube'
_diffrn_radiation_type MoK\a
_diffrn_radiation_wavelength 0.71073
_diffrn_reflns_av_R_equivalents 0.0670
_diffrn_reflns_av_sigmaI/netI 0.1065
_diffrn_reflns_limit_h_max 11
_diffrn_reflns_limit_h_min -14
_diffrn_reflns_limit_k_max 25
_diffrn_reflns_limit_k_min -25
_diffrn_reflns_limit_l_max 18
_diffrn_reflns_limit_l_min -13
_diffrn_reflns_number 19038
_diffrn_reflns_theta_full 27.50
_diffrn_reflns_theta_max 28.28
_diffrn_reflns_theta_min 2.67
_exptl_absorpt_coefficient_mu 0.280
_exptl_absorpt_correction_type none
_exptl_absorpt_process_details none
_exptl_crystal_colour colourless
_exptl_crystal_density_diffrn 1.186
_exptl_crystal_description block
_exptl_crystal_F_000 1102
_exptl_crystal_size_max 0.28
_exptl_crystal_size_mid 0.15
_exptl_crystal_size_min 0.13
_refine_diff_density_max 0.382
_refine_diff_density_min -0.696
_refine_diff_density_rms 0.080
_refine_ls_extinction_method none
_refine_ls_goodness_of_fit_ref 1.048
_refine_ls_hydrogen_treatment mixed
_refine_ls_matrix_type full
_refine_ls_number_parameters 343
_refine_ls_number_reflns 7005
_refine_ls_number_restraints 2
_refine_ls_restrained_S_all 1.048
_refine_ls_R_factor_all 0.1142
_refine_ls_R_factor_gt 0.0497
_refine_ls_shift/su_max 0.000
_refine_ls_shift/su_mean 0.000
_refine_ls_structure_factor_coef Fsqd
_refine_ls_weighting_details 'calc w=1/[\s^2^(Fo^2^)+(0.0325P)^2^+0.3244P] where P=(Fo^2^+2Fc^2^)/3'
_refine_ls_weighting_scheme calc
_refine_ls_wR_factor_gt 0.0811
_refine_ls_wR_factor_ref 0.1014
_reflns_number_gt 4250
_reflns_number_total 7005
_reflns_threshold_expression >2sigma(I)
_cod_data_source_file ic200591u_si_001_5.cif
_cod_data_source_block 1Mn
_cod_database_code 4325671

loop_
_symmetry_equiv_pos_as_xyz
'x, y, z'
'-x, y+1/2, -z+1/2'
'-x, -y, -z'
'x, -y-1/2, z-1/2'

loop_
_atom_site_label
_atom_site_type_symbol
_atom_site_fract_x
_atom_site_fract_y
_atom_site_fract_z
_atom_site_U_iso_or_equiv
_atom_site_adp_type
_atom_site_occupancy
_atom_site_symmetry_multiplicity
_atom_site_calc_flag
_atom_site_refinement_flags
Mn1 Mn 0.0000 0.5000 0.0000 0.01352(11) Uani 1 2 d S
O1 O -0.17162(12) 0.55968(8) 0.00684(11) 0.0195(3) Uani 1 1 d D
H1 H -0.186(2) 0.5768(13) 0.0616(11) 0.064(9) Uiso 1 1 d D
H2 H -0.181(2) 0.5948(9) -0.0314(14) 0.042(8) Uiso 1 1 d D
C101 C 0.09730(16) 0.76776(10) 0.13843(14) 0.0175(4) Uani 1 1 d .
C102 C 0.09019(16) 0.82878(10) 0.19170(13) 0.0164(4) Uani 1 1 d .
C103 C 0.00873(16) 0.77424(10) 0.20465(13) 0.0163(4) Uani 1 1 d .
C110 C 0.15174(16) 0.72712(10) 0.06829(14) 0.0166(4) Uani 1 1 d .
C111 C 0.12110(16) 0.65535(11) 0.05876(13) 0.0157(4) Uani 1 1 d .
N112 N 0.09786(14) 0.59588(9) 0.05455(12) 0.0202(4) Uani 1 1 d .
C113 C 0.24021(18) 0.75661(10) 0.01014(14) 0.0197(5) Uani 1 1 d .
N114 N 0.31099(17) 0.78226(10) -0.03653(13) 0.0323(5) Uani 1 1 d .
C120 C 0.13041(16) 0.89731(10) 0.21509(13) 0.0159(4) Uani 1 1 d .
C121 C 0.07827(16) 0.93368(10) 0.29093(14) 0.0146(4) Uani 1 1 d .
N122 N 0.03353(14) 0.96176(9) 0.35295(12) 0.0185(4) Uani 1 1 d .
C123 C 0.22314(17) 0.93101(11) 0.16444(14) 0.0172(4) Uani 1 1 d .
N124 N 0.29675(15) 0.95802(10) 0.12184(12) 0.0275(4) Uani 1 1 d .
C130 C -0.09335(17) 0.74819(10) 0.24845(14) 0.0176(4) Uani 1 1 d .
C131 C -0.14950(17) 0.68405(11) 0.21670(14) 0.0176(4) Uani 1 1 d .
N132 N -0.19227(15) 0.63210(9) 0.18797(13) 0.0250(4) Uani 1 1 d .
C133 C -0.14826(17) 0.79128(11) 0.31678(15) 0.0188(5) Uani 1 1 d .
N134 N -0.18830(15) 0.82936(10) 0.37058(13) 0.0267(4) Uani 1 1 d .
N200 N 0.33869(13) 0.51474(8) 0.29962(11) 0.0158(4) Uani 1 1 d .
C211 C 0.35807(16) 0.48294(10) 0.20138(13) 0.0166(4) Uani 1 1 d .
H21B H 0.3109 0.4384 0.1954 0.020 Uiso 1 1 calc R
H21A H 0.3230 0.5157 0.1517 0.020 Uiso 1 1 calc R
C212 C 0.48986(17) 0.46740(11) 0.17968(14) 0.0208(5) Uani 1 1 d .
H21C H 0.5315 0.4415 0.2340 0.025 Uiso 1 1 calc R
H21D H 0.5345 0.5121 0.1709 0.025 Uiso 1 1 calc R
C213 C 0.49090(17) 0.42303(11) 0.08836(14) 0.0215(5) Uani 1 1 d .
H21E H 0.4478 0.3780 0.0985 0.026 Uiso 1 1 calc R
H21F H 0.4457 0.4484 0.0352 0.026 Uiso 1 1 calc R
C214 C 0.62063(18) 0.40738(12) 0.05991(15) 0.0273(5) Uani 1 1 d .
H21G H 0.6633 0.4518 0.0488 0.041 Uiso 1 1 calc R
H21H H 0.6168 0.3791 0.0010 0.041 Uiso 1 1 calc R
H21I H 0.6651 0.3812 0.1116 0.041 Uiso 1 1 calc R
C221 C 0.41309(17) 0.58154(10) 0.31656(14) 0.0187(5) Uani 1 1 d .
H22A H 0.4027 0.5975 0.3831 0.022 Uiso 1 1 calc R
H22B H 0.5007 0.5696 0.3121 0.022 Uiso 1 1 calc R
C222 C 0.38326(18) 0.64287(11) 0.24984(14) 0.0217(5) Uani 1 1 d .
H22C H 0.2999 0.6607 0.2598 0.026 Uiso 1 1 calc R
H22D H 0.3855 0.6273 0.1823 0.026 Uiso 1 1 calc R
C223 C 0.47722(18) 0.70134(11) 0.27052(15) 0.0244(5) Uani 1 1 d .
H22E H 0.4897 0.7078 0.3408 0.029 Uiso 1 1 calc R
H22F H 0.5565 0.6869 0.2461 0.029 Uiso 1 1 calc R
C224 C 0.4381(2) 0.77099(12) 0.22493(17) 0.0345(6) Uani 1 1 d .
H22G H 0.4272 0.7652 0.1552 0.052 Uiso 1 1 calc R
H22H H 0.5013 0.8066 0.2402 0.052 Uiso 1 1 calc R
H22I H 0.3606 0.7861 0.2500 0.052 Uiso 1 1 calc R
C231 C 0.20171(15) 0.52906(11) 0.29971(14) 0.0165(4) Uani 1 1 d .
H23A H 0.1785 0.5604 0.2449 0.020 Uiso 1 1 calc R
H23B H 0.1579 0.4839 0.2884 0.020 Uiso 1 1 calc R
C232 C 0.15651(16) 0.56216(11) 0.38973(14) 0.0208(5) Uani 1 1 d .
H23C H 0.1782 0.5317 0.4459 0.025 Uiso 1 1 calc R
H23D H 0.1958 0.6087 0.4010 0.025 Uiso 1 1 calc R
C233 C 0.01904(17) 0.57074(12) 0.37734(15) 0.0291(5) Uani 1 1 d .
H23E H -0.0015 0.5945 0.3153 0.035 Uiso 1 1 calc R
H23F H -0.0189 0.5234 0.3741 0.035 Uiso 1 1 calc R
C234 C -0.03692(19) 0.61219(13) 0.45590(16) 0.0311(5) Uani 1 1 d .
H23G H -0.0163 0.5896 0.5179 0.047 Uiso 1 1 calc R
H23H H -0.1262 0.6135 0.4439 0.047 Uiso 1 1 calc R
H23I H -0.0046 0.6604 0.4568 0.047 Uiso 1 1 calc R
C241 C 0.37995(16) 0.46515(10) 0.38071(14) 0.0171(4) Uani 1 1 d .
H24B H 0.3655 0.4888 0.4422 0.021 Uiso 1 1 calc R
H24A H 0.4695 0.4581 0.3787 0.021 Uiso 1 1 calc R
C242 C 0.31945(17) 0.39296(11) 0.38123(14) 0.0199(5) Uani 1 1 d .
H24C H 0.3330 0.3679 0.3206 0.024 Uiso 1 1 calc R
H24D H 0.2300 0.3983 0.3865 0.024 Uiso 1 1 calc R
C243 C 0.37443(18) 0.35068(11) 0.46618(14) 0.0228(5) Uani 1 1 d .
H24E H 0.4647 0.3495 0.4635 0.027 Uiso 1 1 calc R
H24F H 0.3553 0.3746 0.5265 0.027 Uiso 1 1 calc R
C244 C 0.3262(2) 0.27565(11) 0.46741(16) 0.0310(5) Uani 1 1 d .
H24G H 0.2372 0.2764 0.4725 0.046 Uiso 1 1 calc R
H24H H 0.3650 0.2504 0.5225 0.046 Uiso 1 1 calc R
H24I H 0.3453 0.2517 0.4080 0.046 Uiso 1 1 calc R

loop_
_atom_site_aniso_label
_atom_site_aniso_U_11
_atom_site_aniso_U_22
_atom_site_aniso_U_33
_atom_site_aniso_U_23
_atom_site_aniso_U_13
_atom_site_aniso_U_12
Mn1 0.0185(2) 0.0103(2) 0.0119(2) 0.00050(19) 0.00212(15) -0.00158(18)
O1 0.0242(8) 0.0164(9) 0.0183(9) 0.0020(7) 0.0028(6) 0.0025(6)
C101 0.0211(11) 0.0122(11) 0.0192(11) 0.0021(9) 0.0021(8) 0.0020(8)
C102 0.0202(10) 0.0165(11) 0.0128(11) -0.0013(9) 0.0022(8) 0.0032(9)
C103 0.0207(10) 0.0126(11) 0.0154(11) -0.0018(9) -0.0001(8) 0.0015(8)
C110 0.0201(10) 0.0123(11) 0.0179(11) -0.0022(9) 0.0053(8) -0.0014(8)
C111 0.0138(10) 0.0210(13) 0.0127(11) -0.0032(9) 0.0039(7) 0.0005(9)
N112 0.0230(9) 0.0160(10) 0.0223(10) -0.0051(8) 0.0071(7) -0.0050(8)
C113 0.0264(11) 0.0117(11) 0.0217(12) -0.0031(9) 0.0064(9) 0.0015(9)
N114 0.0406(11) 0.0226(11) 0.0355(12) 0.0007(9) 0.0175(9) -0.0023(9)
C120 0.0198(10) 0.0136(11) 0.0144(11) -0.0021(9) 0.0037(8) 0.0002(8)
C121 0.0192(10) 0.0106(11) 0.0137(11) 0.0024(9) -0.0019(8) -0.0025(8)
N122 0.0232(9) 0.0159(10) 0.0164(9) -0.0010(8) 0.0026(7) -0.0014(7)
C123 0.0202(10) 0.0179(12) 0.0132(11) -0.0049(9) -0.0018(8) 0.0010(9)
N124 0.0248(10) 0.0348(12) 0.0231(10) -0.0013(9) 0.0024(8) -0.0068(9)
C130 0.0227(10) 0.0145(11) 0.0160(11) -0.0020(9) 0.0046(8) 0.0002(8)
C131 0.0189(10) 0.0183(12) 0.0160(11) 0.0024(9) 0.0033(8) 0.0026(9)
N132 0.0288(10) 0.0191(11) 0.0272(11) -0.0029(9) 0.0034(8) -0.0012(8)
C133 0.0209(11) 0.0164(12) 0.0195(12) 0.0029(10) 0.0041(8) -0.0038(9)
N134 0.0311(10) 0.0222(11) 0.0281(11) -0.0023(9) 0.0130(8) -0.0025(8)
N200 0.0166(8) 0.0165(10) 0.0143(9) -0.0001(7) 0.0000(6) 0.0006(7)
C211 0.0197(10) 0.0182(12) 0.0118(10) -0.0042(8) -0.0005(8) -0.0002(8)
C212 0.0225(11) 0.0202(12) 0.0198(12) -0.0022(9) 0.0030(8) 0.0003(9)
C213 0.0262(11) 0.0201(12) 0.0183(11) -0.0014(9) 0.0035(8) 0.0023(9)
C214 0.0301(12) 0.0279(14) 0.0247(13) 0.0006(10) 0.0071(9) 0.0074(10)
C221 0.0189(10) 0.0192(12) 0.0181(11) -0.0038(9) 0.0012(8) -0.0045(8)
C222 0.0277(11) 0.0188(12) 0.0187(11) 0.0003(9) 0.0015(9) -0.0003(9)
C223 0.0249(11) 0.0241(13) 0.0246(12) -0.0006(10) 0.0057(9) -0.0047(9)
C224 0.0429(14) 0.0242(14) 0.0368(15) 0.0026(11) 0.0050(11) -0.0097(11)
C231 0.0127(9) 0.0190(11) 0.0174(11) 0.0002(9) -0.0028(8) 0.0003(8)
C232 0.0176(10) 0.0268(13) 0.0181(11) -0.0029(10) 0.0007(8) -0.0006(9)
C233 0.0233(11) 0.0360(15) 0.0278(13) -0.0072(11) -0.0004(9) 0.0095(10)
C234 0.0247(11) 0.0401(15) 0.0288(13) -0.0062(11) 0.0045(9) 0.0035(10)
C241 0.0172(10) 0.0200(12) 0.0141(11) 0.0009(9) -0.0002(8) 0.0027(9)
C242 0.0221(10) 0.0194(12) 0.0180(11) 0.0000(9) 0.0010(8) 0.0009(9)
C243 0.0260(11) 0.0229(13) 0.0191(12) 0.0017(10) -0.0008(8) 0.0025(9)
C244 0.0406(13) 0.0246(14) 0.0275(13) 0.0064(11) 0.0004(10) -0.0013(10)

loop_
_atom_type_symbol
_atom_type_description
_atom_type_scat_dispersion_real
_atom_type_scat_dispersion_imag
_atom_type_scat_source
C C 0.0033 0.0016 'International Tables Vol C Tables 4.2.6.8 and 6.1.1.4'
N N 0.0061 0.0033 'International Tables Vol C Tables 4.2.6.8 and 6.1.1.4'
Mn Mn 0.3368 0.7283 'International Tables Vol C Tables 4.2.6.8 and 6.1.1.4'
O O 0.0106 0.0060 'International Tables Vol C Tables 4.2.6.8 and 6.1.1.4'
H H 0.0000 0.0000 'International Tables Vol C Tables 4.2.6.8 and 6.1.1.4'

loop_
_geom_angle_atom_site_label_1
_geom_angle_atom_site_label_2
_geom_angle_atom_site_label_3
_geom_angle
_geom_angle_site_symmetry_1
_geom_angle_site_symmetry_3
O1 Mn1 O1 180.00(8) . 3_565
O1 Mn1 N112 87.55(6) . .
O1 Mn1 N112 92.45(6) 3_565 .
O1 Mn1 N112 92.45(6) . 3_565
O1 Mn1 N112 87.55(6) 3_565 3_565
N112 Mn1 N112 180.0 . 3_565
O1 Mn1 N122 93.56(6) . 4_575
O1 Mn1 N122 86.44(6) 3_565 4_575
N112 Mn1 N122 86.91(6) . 4_575
N112 Mn1 N122 93.09(6) 3_565 4_575
O1 Mn1 N122 86.44(6) . 2_545
O1 Mn1 N122 93.56(6) 3_565 2_545
N112 Mn1 N122 93.09(6) . 2_545
N112 Mn1 N122 86.91(6) 3_565 2_545
N122 Mn1 N122 180.00(8) 4_575 2_545
Mn1 O1 H1 116.3(18) . .
Mn1 O1 H2 116.2(15) . .
H1 O1 H2 104(2) . .
C102 C101 C103 60.05(13) . .
C102 C101 C110 151.00(18) . .
C103 C101 C110 148.94(19) . .
C101 C102 C103 60.13(14) . .
C101 C102 C120 150.93(18) . .
C103 C102 C120 148.90(18) . .
C102 C103 C101 59.82(13) . .
C102 C103 C130 149.34(19) . .
C101 C103 C130 150.68(19) . .
C111 C110 C101 119.19(16) . .
C111 C110 C113 119.69(17) . .
C101 C110 C113 121.07(17) . .
N112 C111 C110 177.3(2) . .
C111 N112 Mn1 156.29(16) . .
N114 C113 C110 178.2(2) . .
C102 C120 C121 119.41(17) . .
C102 C120 C123 121.52(17) . .
C121 C120 C123 119.07(17) . .
N122 C121 C120 178.1(2) . .
C121 N122 Mn1 160.94(15) . 2
N124 C123 C120 178.7(2) . .
C103 C130 C133 118.30(17) . .
C103 C130 C131 120.54(17) . .
C133 C130 C131 120.72(17) . .
N132 C131 C130 177.4(2) . .
N134 C133 C130 175.9(2) . .
C221 N200 C241 105.67(13) . .
C221 N200 C231 111.63(14) . .
C241 N200 C231 110.89(14) . .
C221 N200 C211 111.57(14) . .
C241 N200 C211 111.96(14) . .
C231 N200 C211 105.25(13) . .
C212 C211 N200 116.27(15) . .
C212 C211 H21B 108.2 . .
N200 C211 H21B 108.2 . .
C212 C211 H21A 108.2 . .
N200 C211 H21A 108.2 . .
H21B C211 H21A 107.4 . .
C211 C212 C213 109.25(15) . .
C211 C212 H21C 109.8 . .
C213 C212 H21C 109.8 . .
C211 C212 H21D 109.8 . .
C213 C212 H21D 109.8 . .
H21C C212 H21D 108.3 . .
C214 C213 C212 112.32(16) . .
C214 C213 H21E 109.1 . .
C212 C213 H21E 109.1 . .
C214 C213 H21F 109.1 . .
C212 C213 H21F 109.1 . .
H21E C213 H21F 107.9 . .
C213 C214 H21G 109.5 . .
C213 C214 H21H 109.5 . .
H21G C214 H21H 109.5 . .
C213 C214 H21I 109.5 . .
H21G C214 H21I 109.5 . .
H21H C214 H21I 109.5 . .
C222 C221 N200 116.99(15) . .
C222 C221 H22A 108.0 . .
N200 C221 H22A 108.0 . .
C222 C221 H22B 108.0 . .
N200 C221 H22B 108.0 . .
H22A C221 H22B 107.3 . .
C221 C222 C223 109.00(16) . .
C221 C222 H22C 109.9 . .
C223 C222 H22C 109.9 . .
C221 C222 H22D 109.9 . .
C223 C222 H22D 109.9 . .
H22C C222 H22D 108.3 . .
C224 C223 C222 112.64(17) . .
C224 C223 H22E 109.1 . .
C222 C223 H22E 109.1 . .
C224 C223 H22F 109.1 . .
C222 C223 H22F 109.1 . .
H22E C223 H22F 107.8 . .
C223 C224 H22G 109.5 . .
C223 C224 H22H 109.5 . .
H22G C224 H22H 109.5 . .
C223 C224 H22I 109.5 . .
H22G C224 H22I 109.5 . .
H22H C224 H22I 109.5 . .
C232 C231 N200 116.51(15) . .
C232 C231 H23A 108.2 . .
N200 C231 H23A 108.2 . .
C232 C231 H23B 108.2 . .
N200 C231 H23B 108.2 . .
H23A C231 H23B 107.3 . .
C233 C232 C231 108.85(16) . .
C233 C232 H23C 109.9 . .
C231 C232 H23C 109.9 . .
C233 C232 H23D 109.9 . .
C231 C232 H23D 109.9 . .
H23C C232 H23D 108.3 . .
C234 C233 C232 114.71(17) . .
C234 C233 H23E 108.6 . .
C232 C233 H23E 108.6 . .
C234 C233 H23F 108.6 . .
C232 C233 H23F 108.6 . .
H23E C233 H23F 107.6 . .
C233 C234 H23G 109.5 . .
C233 C234 H23H 109.5 . .
H23G C234 H23H 109.5 . .
C233 C234 H23I 109.5 . .
H23G C234 H23I 109.5 . .
H23H C234 H23I 109.5 . .
N200 C241 C242 116.90(15) . .
N200 C241 H24B 108.1 . .
C242 C241 H24B 108.1 . .
N200 C241 H24A 108.1 . .
C242 C241 H24A 108.1 . .
H24B C241 H24A 107.3 . .
C241 C242 C243 109.10(16) . .
C241 C242 H24C 109.9 . .
C243 C242 H24C 109.9 . .
C241 C242 H24D 109.9 . .
C243 C242 H24D 109.9 . .
H24C C242 H24D 108.3 . .
C244 C243 C242 112.45(17) . .
C244 C243 H24E 109.1 . .
C242 C243 H24E 109.1 . .
C244 C243 H24F 109.1 . .
C242 C243 H24F 109.1 . .
H24E C243 H24F 107.8 . .
C243 C244 H24G 109.5 . .
C243 C244 H24H 109.5 . .
H24G C244 H24H 109.5 . .
C243 C244 H24I 109.5 . .
H24G C244 H24I 109.5 . .
H24H C244 H24I 109.5 . .

loop_
_geom_bond_atom_site_label_1
_geom_bond_atom_site_label_2
_geom_bond_distance
_geom_bond_site_symmetry_2
Mn1 O1 2.1982(13) .
Mn1 O1 2.1982(13) 3_565
Mn1 N112 2.2207(17) .
Mn1 N112 2.2207(17) 3_565
Mn1 N122 2.2293(16) 4_575
Mn1 N122 2.2293(16) 2_545
O1 H1 0.856(10) .
O1 H2 0.856(9) .
C101 C102 1.381(3) .
C101 C103 1.385(2) .
C101 C110 1.407(3) .
C102 C103 1.384(3) .
C102 C120 1.404(3) .
C103 C130 1.396(3) .
C110 C111 1.407(3) .
C110 C113 1.416(3) .
C111 N112 1.157(2) .
C113 N114 1.150(2) .
C120 C121 1.413(3) .
C120 C123 1.423(3) .
C121 N122 1.151(2) .
N122 Mn1 2.2293(16) 2
C123 N124 1.150(2) .
C130 C133 1.418(3) .
C130 C131 1.421(3) .
C131 N132 1.152(2) .
C133 N134 1.148(2) .
N200 C221 1.516(2) .
N200 C241 1.519(2) .
N200 C231 1.522(2) .
N200 C211 1.525(2) .
C211 C212 1.519(3) .
C211 H21B 0.9900 .
C211 H21A 0.9900 .
C212 C213 1.528(3) .
C212 H21C 0.9900 .
C212 H21D 0.9900 .
C213 C214 1.525(3) .
C213 H21E 0.9900 .
C213 H21F 0.9900 .
C214 H21G 0.9800 .
C214 H21H 0.9800 .
C214 H21I 0.9800 .
C221 C222 1.513(3) .
C221 H22A 0.9900 .
C221 H22B 0.9900 .
C222 C223 1.527(3) .
C222 H22C 0.9900 .
C222 H22D 0.9900 .
C223 C224 1.517(3) .
C223 H22E 0.9900 .
C223 H22F 0.9900 .
C224 H22G 0.9800 .
C224 H22H 0.9800 .
C224 H22I 0.9800 .
C231 C232 1.515(3) .
C231 H23A 0.9900 .
C231 H23B 0.9900 .
C232 C233 1.511(3) .
C232 H23C 0.9900 .
C232 H23D 0.9900 .
C233 C234 1.510(3) .
C233 H23E 0.9900 .
C233 H23F 0.9900 .
C234 H23G 0.9800 .
C234 H23H 0.9800 .
C234 H23I 0.9800 .
C241 C242 1.521(3) .
C241 H24B 0.9900 .
C241 H24A 0.9900 .
C242 C243 1.524(3) .
C242 H24C 0.9900 .
C242 H24D 0.9900 .
C243 C244 1.518(3) .
C243 H24E 0.9900 .
C243 H24F 0.9900 .
C244 H24G 0.9800 .
C244 H24H 0.9800 .
C244 H24I 0.9800 .

loop_
_geom_hbond_atom_site_label_D
_geom_hbond_atom_site_label_H
_geom_hbond_atom_site_label_A
_geom_hbond_distance_DH
_geom_hbond_distance_HA
_geom_hbond_distance_DA
_geom_hbond_angle_DHA
_geom_hbond_site_symmetry_A
O1 H1 N132 0.856(10) 2.057(11) 2.899(2) 168(3) .
O1 H2 N134 0.856(9) 1.984(10) 2.836(2) 173(2) 4_575
